data_4114200
loop_
_publ_author_name
'David A. Shultz'
'Rosario M. Fico'
'Scot H. Bodnar'
'R. Krishna Kumar'
'Kira E. Vostrikova'
'Jeff W. Kampf'
'Paul D. Boyle'

_publ_section_title
;
 Trends in Exchange Coupling for Trimethylenemethane-Type Bis(semiquinone)
 Biradicals and Correlation of Magnetic Exchange with Mixed Valency for
 Cross-Conjugated Systems
;
_journal_name_full 'Journal of the American Chemical Society'
_journal_page_first 11761
_journal_page_last 11771
_journal_paper_doi 10.1021/ja0367849
_journal_volume 125
_journal_year 2003
_chemical_formula_sum 'C108 H128 B2 Cl4 N12 O4 Zn2'
_chemical_formula_weight 1952.38
_chemical_name_systematic
;
 ?
;
_space_group_IT_number 15
_symmetry_cell_setting monoclinic
_symmetry_space_group_name_Hall '-C 2yc'
_symmetry_space_group_name_H-M 'C 1 2/c 1'
_atom_sites_solution_hydrogens geom
_atom_sites_solution_primary direct
_atom_sites_solution_secondary difmap
_audit_creation_method SHELXL-97
_cell_angle_alpha 90.00
_cell_angle_beta 116.337(3)
_cell_angle_gamma 90.00
_cell_formula_units_Z 4
_cell_length_a 32.376(2)
_cell_length_b 18.9790(12)
_cell_length_c 18.4471(12)
_cell_measurement_reflns_used 7402
_cell_measurement_temperature 118(2)
_cell_measurement_theta_max 22.33
_cell_measurement_theta_min 2.80
_cell_volume 10158.5(11)
_computing_cell_refinement 'Bruker SMART'
_computing_data_collection 'Bruker SMART'
_computing_data_reduction 'Bruker SHELXTL'
_computing_molecular_graphics 'Bruker SHELXTL'
_computing_publication_material 'Bruker SHELXTL'
_computing_structure_refinement 'Bruker SHELXTL'
_computing_structure_solution 'Bruker SHELXTL'
_diffrn_ambient_temperature 118(2)
_diffrn_detector_area_resol_mean 0.90
_diffrn_measured_fraction_theta_full 0.996
_diffrn_measured_fraction_theta_max 0.996
_diffrn_measurement_device_type 'CCD area detector'
_diffrn_measurement_method 'phi and omega scans'
_diffrn_radiation_monochromator graphite
_diffrn_radiation_source 'fine-focus sealed tube'
_diffrn_radiation_type MoK\a
_diffrn_radiation_wavelength 0.71073
_diffrn_reflns_av_R_equivalents 0.0636
_diffrn_reflns_av_sigmaI/netI 0.0508
_diffrn_reflns_limit_h_max 32
_diffrn_reflns_limit_h_min -35
_diffrn_reflns_limit_k_max 21
_diffrn_reflns_limit_k_min -21
_diffrn_reflns_limit_l_max 20
_diffrn_reflns_limit_l_min -20
_diffrn_reflns_number 33091
_diffrn_reflns_theta_full 23.30
_diffrn_reflns_theta_max 23.30
_diffrn_reflns_theta_min 2.80
_exptl_absorpt_coefficient_mu 0.635
_exptl_absorpt_correction_T_max 0.8942
_exptl_absorpt_correction_T_min 0.8625
_exptl_absorpt_correction_type multi-scan
_exptl_absorpt_process_details 'Blessing, Acta Cryst. (1995) A51 33-38.'
_exptl_crystal_colour brown
_exptl_crystal_density_diffrn 1.277
_exptl_crystal_description block
_exptl_crystal_F_000 4120
_exptl_crystal_size_max 0.24
_exptl_crystal_size_mid 0.20
_exptl_crystal_size_min 0.18
_refine_diff_density_max 0.787
_refine_diff_density_min -0.768
_refine_diff_density_rms 0.108
_refine_ls_extinction_method none
_refine_ls_goodness_of_fit_ref 1.025
_refine_ls_hydrogen_treatment mixed
_refine_ls_matrix_type full
_refine_ls_number_parameters 608
_refine_ls_number_reflns 7306
_refine_ls_number_restraints 0
_refine_ls_restrained_S_all 1.025
_refine_ls_R_factor_all 0.1366
_refine_ls_R_factor_gt 0.0903
_refine_ls_shift/su_max 0.000
_refine_ls_shift/su_mean 0.000
_refine_ls_structure_factor_coef Fsqd
_refine_ls_weighting_details 'calc w=1/[\s^2^(Fo^2^)+(0.1925P)^2^+48.5126P] where P=(Fo^2^+2Fc^2^)/3'
_refine_ls_weighting_scheme calc
_refine_ls_wR_factor_gt 0.2638
_refine_ls_wR_factor_ref 0.3128
_reflns_number_gt 4627
_reflns_number_total 7306
_reflns_threshold_expression >2sigma(I)
_cod_data_source_file ja0367849si20030615_021751.cif
_cod_data_source_block rfnor
_cod_original_cell_volume 10158.4(11)
_cod_database_code 4114200

loop_
_symmetry_equiv_pos_as_xyz
'x, y, z'
'-x, y, -z+1/2'
'x+1/2, y+1/2, z'
'-x+1/2, y+1/2, -z+1/2'
'-x, -y, -z'
'x, -y, z-1/2'
'-x+1/2, -y+1/2, -z'
'x+1/2, -y+1/2, z-1/2'

loop_
_atom_site_label
_atom_site_type_symbol
_atom_site_fract_x
_atom_site_fract_y
_atom_site_fract_z
_atom_site_U_iso_or_equiv
_atom_site_adp_type
_atom_site_occupancy
_atom_site_symmetry_multiplicity
_atom_site_calc_flag
_atom_site_refinement_flags
Zn1 Zn 0.35434(3) -0.25717(4) 0.38619(5) 0.0543(4) Uani 1 1 d .
Cl1 Cl 0.26595(12) 0.19505(16) 0.1210(2) 0.1212(12) Uani 1 1 d .
Cl2 Cl 0.35551(12) 0.25998(19) 0.1752(3) 0.1297(13) Uani 1 1 d .
C1 C 0.4126(3) -0.2280(4) 0.5450(5) 0.0543(19) Uani 1 1 d .
C2 C 0.4330(3) -0.1894(5) 0.6182(5) 0.074(2) Uani 1 1 d .
H2A H 0.4158 -0.1535 0.6285 0.089 Uiso 1 1 calc R
C3 C 0.4766(3) -0.2030(5) 0.6735(6) 0.082(3) Uani 1 1 d .
C4 C 0.5016(3) -0.2588(5) 0.6615(6) 0.081(3) Uani 1 1 d .
H4A H 0.5314 -0.2689 0.7035 0.098 Uiso 1 1 calc R
C5 C 0.4854(3) -0.3002(5) 0.5920(7) 0.082(3) Uani 1 1 d .
C6 C 0.4394(3) -0.2822(4) 0.5288(5) 0.064(2) Uani 1 1 d .
C7 C 0.5115(4) -0.3627(5) 0.5802(8) 0.096(3) Uani 1 1 d .
C8 C 0.5590(4) -0.3727(7) 0.6527(9) 0.141(5) Uani 1 1 d .
H8A H 0.5755 -0.3277 0.6658 0.211 Uiso 1 1 calc R
H8B H 0.5767 -0.4076 0.6391 0.211 Uiso 1 1 calc R
H8C H 0.5550 -0.3892 0.6996 0.211 Uiso 1 1 calc R
C9 C 0.5188(5) -0.3536(6) 0.5041(9) 0.125(4) Uani 1 1 d .
H9A H 0.4889 -0.3469 0.4570 0.188 Uiso 1 1 calc R
H9B H 0.5338 -0.3957 0.4961 0.188 Uiso 1 1 calc R
H9C H 0.5384 -0.3123 0.5105 0.188 Uiso 1 1 calc R
C10 C 0.4832(4) -0.4310(5) 0.5697(8) 0.110(4) Uani 1 1 d .
H10A H 0.4745 -0.4350 0.6140 0.165 Uiso 1 1 calc R
H10B H 0.5019 -0.4718 0.5704 0.165 Uiso 1 1 calc R
H10C H 0.4554 -0.4294 0.5180 0.165 Uiso 1 1 calc R
C11 C 0.5000 -0.1611(8) 0.7500 0.085(4) Uani 1 2 d S
C12 C 0.5000 -0.0903(7) 0.7500 0.081(4) Uani 1 2 d S
C13 C 0.4822(4) -0.0367(5) 0.6808(6) 0.087(3) Uani 1 1 d .
H13 H 0.4675 -0.0566 0.6248 0.104 Uiso 1 1 calc R
C14 C 0.4515(4) 0.0082(7) 0.7049(7) 0.110(4) Uani 1 1 d .
H14A H 0.4199 -0.0117 0.6824 0.131 Uiso 1 1 calc R
H14B H 0.4497 0.0570 0.6847 0.131 Uiso 1 1 calc R
C15 C 0.4736(4) 0.0071(7) 0.7967(7) 0.110(4) Uani 1 1 d .
H15A H 0.4531 -0.0155 0.8168 0.132 Uiso 1 1 calc R
H15B H 0.4811 0.0554 0.8191 0.132 Uiso 1 1 calc R
C16 C 0.3243(5) -0.2529(7) 0.0757(6) 0.111(4) Uani 1 1 d .
H16A H 0.3141 -0.3021 0.0688 0.167 Uiso 1 1 calc R
H16B H 0.3432 -0.2448 0.0474 0.167 Uiso 1 1 calc R
H16C H 0.2973 -0.2218 0.0533 0.167 Uiso 1 1 calc R
C17 C 0.3517(4) -0.2376(5) 0.1630(6) 0.088(3) Uani 1 1 d .
C18 C 0.3967(4) -0.2144(6) 0.2038(6) 0.098(3) Uani 1 1 d .
H18A H 0.4167 -0.2027 0.1803 0.118 Uiso 1 1 calc R
C19 C 0.4074(3) -0.2114(5) 0.2841(5) 0.078(3) Uani 1 1 d .
C20 C 0.4512(3) -0.1898(5) 0.3537(6) 0.078(3) Uani 1 1 d .
C21 C 0.4515(3) -0.1516(4) 0.4173(5) 0.074(2) Uani 1 1 d .
H21A H 0.4233 -0.1400 0.4188 0.088 Uiso 1 1 calc R
C22 C 0.4931(4) -0.1302(5) 0.4788(6) 0.085(3) Uani 1 1 d .
H22A H 0.4924 -0.1043 0.5223 0.102 Uiso 1 1 calc R
C23 C 0.5340(4) -0.1432(6) 0.4816(6) 0.088(3) Uani 1 1 d .
C24 C 0.5337(4) -0.1836(7) 0.4197(7) 0.109(4) Uani 1 1 d .
H24A H 0.5621 -0.1964 0.4202 0.130 Uiso 1 1 calc R
C25 C 0.4926(4) -0.2064(6) 0.3559(6) 0.101(4) Uani 1 1 d .
H25A H 0.4936 -0.2338 0.3136 0.121 Uiso 1 1 calc R
C26 C 0.5812(5) -0.1205(7) 0.5506(7) 0.132(5) Uani 1 1 d .
H26A H 0.6046 -0.1339 0.5315 0.158 Uiso 1 1 calc R
C27 C 0.5951(5) -0.1556(8) 0.6262(9) 0.154(6) Uani 1 1 d .
H27A H 0.6283 -0.1493 0.6593 0.231 Uiso 1 1 calc R
H27B H 0.5881 -0.2060 0.6168 0.231 Uiso 1 1 calc R
H27C H 0.5784 -0.1357 0.6546 0.231 Uiso 1 1 calc R
C28 C 0.5816(4) -0.0397(6) 0.5527(7) 0.124(5) Uani 1 1 d .
H28A H 0.5564 -0.0229 0.5640 0.186 Uiso 1 1 calc R
H28B H 0.5775 -0.0214 0.5003 0.186 Uiso 1 1 calc R
H28C H 0.6111 -0.0232 0.5952 0.186 Uiso 1 1 calc R
C29 C 0.1886(3) -0.1996(4) 0.1285(5) 0.073(2) Uani 1 1 d .
H29A H 0.1597 -0.1760 0.1193 0.110 Uiso 1 1 calc R
H29B H 0.1834 -0.2505 0.1218 0.110 Uiso 1 1 calc R
H29C H 0.1990 -0.1823 0.0894 0.110 Uiso 1 1 calc R
C30 C 0.2247(3) -0.1842(4) 0.2131(5) 0.059(2) Uani 1 1 d .
C31 C 0.2230(3) -0.1404(4) 0.2700(4) 0.0577(19) Uani 1 1 d .
H31A H 0.1975 -0.1123 0.2647 0.069 Uiso 1 1 calc R
C32 C 0.2655(3) -0.1446(4) 0.3372(4) 0.0531(18) Uani 1 1 d .
C33 C 0.2801(3) -0.1047(3) 0.4126(5) 0.0522(18) Uani 1 1 d .
C34 C 0.2481(3) -0.0875(4) 0.4407(5) 0.060(2) Uani 1 1 d .
H34A H 0.2176 -0.1053 0.4129 0.072 Uiso 1 1 calc R
C35 C 0.2591(3) -0.0455(4) 0.5074(5) 0.064(2) Uani 1 1 d .
H35A H 0.2363 -0.0353 0.5250 0.077 Uiso 1 1 calc R
C36 C 0.3032(3) -0.0179(4) 0.5494(4) 0.0584(19) Uani 1 1 d .
C37 C 0.3358(3) -0.0346(4) 0.5217(5) 0.061(2) Uani 1 1 d .
H37A H 0.3662 -0.0163 0.5492 0.073 Uiso 1 1 calc R
C38 C 0.3243(3) -0.0776(4) 0.4546(5) 0.0583(19) Uani 1 1 d .
H38A H 0.3471 -0.0886 0.4371 0.070 Uiso 1 1 calc R
C39 C 0.3165(3) 0.0294(5) 0.6235(5) 0.076(2) Uani 1 1 d .
H39A H 0.3437 0.0582 0.6297 0.091 Uiso 1 1 calc R
C40 C 0.2782(4) 0.0792(6) 0.6139(7) 0.108(4) Uani 1 1 d .
H40A H 0.2507 0.0521 0.6055 0.162 Uiso 1 1 calc R
H40B H 0.2712 0.1098 0.5671 0.162 Uiso 1 1 calc R
H40C H 0.2878 0.1081 0.6627 0.162 Uiso 1 1 calc R
C41 C 0.3309(4) -0.0158(6) 0.6986(6) 0.097(3) Uani 1 1 d .
H41A H 0.3416 0.0145 0.7465 0.145 Uiso 1 1 calc R
H41B H 0.3560 -0.0473 0.7033 0.145 Uiso 1 1 calc R
H41C H 0.3046 -0.0439 0.6946 0.145 Uiso 1 1 calc R
C42 C 0.2369(4) -0.4119(5) 0.1333(5) 0.088(3) Uani 1 1 d .
H42A H 0.2116 -0.3781 0.1180 0.132 Uiso 1 1 calc R
H42B H 0.2245 -0.4600 0.1246 0.132 Uiso 1 1 calc R
H42C H 0.2531 -0.4041 0.1001 0.132 Uiso 1 1 calc R
C43 C 0.2700(3) -0.4023(4) 0.2212(5) 0.066(2) Uani 1 1 d .
C44 C 0.2843(3) -0.4486(4) 0.2835(5) 0.068(2) Uani 1 1 d .
H44A H 0.2751 -0.4964 0.2804 0.081 Uiso 1 1 calc R
C45 C 0.3154(3) -0.4134(4) 0.3535(5) 0.0541(18) Uani 1 1 d .
C46 C 0.3395(3) -0.4412(4) 0.4351(5) 0.058(2) Uani 1 1 d .
C47 C 0.3506(3) -0.5129(4) 0.4461(6) 0.072(2) Uani 1 1 d .
H47A H 0.3433 -0.5422 0.4003 0.087 Uiso 1 1 calc R
C48 C 0.3717(3) -0.5412(5) 0.5217(7) 0.080(3) Uani 1 1 d .
H48A H 0.3787 -0.5901 0.5269 0.096 Uiso 1 1 calc R
C49 C 0.3833(3) -0.5024(5) 0.5908(6) 0.074(2) Uani 1 1 d .
C50 C 0.3720(3) -0.4297(5) 0.5807(6) 0.073(2) Uani 1 1 d .
H50A H 0.3793 -0.4009 0.6270 0.087 Uiso 1 1 calc R
C51 C 0.3505(3) -0.4005(4) 0.5053(5) 0.062(2) Uani 1 1 d .
H51A H 0.3429 -0.3518 0.5000 0.075 Uiso 1 1 calc R
C52 C 0.4068(4) -0.5317(6) 0.6768(7) 0.098(3) Uani 1 1 d .
H52A H 0.4291 -0.4955 0.7123 0.118 Uiso 1 1 calc R
C53 C 0.4343(5) -0.6001(9) 0.6807(10) 0.173(7) Uani 1 1 d .
H53A H 0.4468 -0.6199 0.7354 0.260 Uiso 1 1 calc R
H53B H 0.4597 -0.5889 0.6674 0.260 Uiso 1 1 calc R
H53C H 0.4138 -0.6345 0.6418 0.260 Uiso 1 1 calc R
C54 C 0.3724(4) -0.5459(8) 0.7089(8) 0.130(5) Uani 1 1 d .
H54A H 0.3572 -0.5018 0.7110 0.194 Uiso 1 1 calc R
H54B H 0.3881 -0.5660 0.7634 0.194 Uiso 1 1 calc R
H54C H 0.3492 -0.5794 0.6733 0.194 Uiso 1 1 calc R
N1 N 0.3705(3) -0.2308(3) 0.2941(4) 0.0636(18) Uani 1 1 d .
N2 N 0.3358(3) -0.2466(3) 0.2189(4) 0.0659(19) Uani 1 1 d .
N3 N 0.2931(2) -0.1905(3) 0.3229(3) 0.0516(15) Uani 1 1 d .
N4 N 0.2673(2) -0.2134(3) 0.2449(4) 0.0552(16) Uani 1 1 d .
N5 N 0.3187(2) -0.3465(3) 0.3338(4) 0.0523(15) Uani 1 1 d .
N6 N 0.2910(2) -0.3399(3) 0.2517(4) 0.0581(16) Uani 1 1 d .
O1 O 0.3723(2) -0.2152(3) 0.4917(3) 0.0611(13) Uani 1 1 d .
O2 O 0.4202(2) -0.3107(3) 0.4586(4) 0.0709(15) Uani 1 1 d .
B1 B 0.2877(4) -0.2697(5) 0.2084(6) 0.063(2) Uani 1 1 d .
H1 H 0.2666 -0.2754 0.1494 0.076 Uiso 1 1 calc R
C55 C 0.3103(4) 0.2175(6) 0.0990(8) 0.111(4) Uani 1 1 d .
H55A H 0.2980 0.2483 0.0506 0.133 Uiso 1 1 calc R
H55B H 0.3221 0.1741 0.0848 0.133 Uiso 1 1 calc R

loop_
_atom_site_aniso_label
_atom_site_aniso_U_11
_atom_site_aniso_U_22
_atom_site_aniso_U_33
_atom_site_aniso_U_23
_atom_site_aniso_U_13
_atom_site_aniso_U_12
Zn1 0.0721(6) 0.0403(5) 0.0524(6) -0.0076(4) 0.0293(5) -0.0121(4)
Cl1 0.142(3) 0.088(2) 0.168(3) -0.037(2) 0.100(2) -0.0237(18)
Cl2 0.100(2) 0.126(3) 0.159(3) -0.042(2) 0.053(2) -0.0044(18)
C1 0.061(5) 0.041(4) 0.066(5) 0.004(4) 0.031(4) 0.000(4)
C2 0.067(6) 0.081(6) 0.067(6) -0.003(5) 0.024(5) -0.003(5)
C3 0.081(7) 0.084(7) 0.089(7) -0.005(5) 0.047(6) 0.007(5)
C4 0.073(6) 0.073(6) 0.081(7) -0.003(5) 0.018(5) -0.003(5)
C5 0.075(6) 0.059(6) 0.118(8) 0.003(5) 0.047(6) -0.002(5)
C6 0.069(5) 0.048(4) 0.075(6) 0.005(4) 0.032(5) -0.010(4)
C7 0.092(7) 0.061(6) 0.152(10) -0.008(6) 0.071(8) -0.003(5)
C8 0.073(7) 0.110(10) 0.200(15) -0.018(10) 0.025(8) 0.021(7)
C9 0.135(10) 0.089(8) 0.188(13) -0.004(9) 0.106(10) 0.017(8)
C10 0.105(8) 0.059(6) 0.174(12) -0.001(7) 0.071(8) 0.009(6)
C11 0.077(9) 0.104(11) 0.053(7) 0.000 0.011(6) 0.000
C12 0.090(9) 0.060(8) 0.070(8) 0.000 0.015(7) 0.000
C13 0.103(7) 0.082(7) 0.060(5) -0.003(5) 0.022(5) 0.014(6)
C14 0.107(8) 0.104(9) 0.103(9) 0.000(7) 0.034(7) 0.014(7)
C15 0.136(10) 0.106(9) 0.097(8) 0.001(7) 0.060(8) 0.026(8)
C16 0.140(10) 0.150(11) 0.056(6) -0.026(6) 0.055(7) -0.041(8)
C17 0.125(9) 0.092(7) 0.067(6) -0.017(5) 0.060(6) -0.021(6)
C18 0.111(8) 0.122(9) 0.089(7) -0.027(7) 0.069(7) -0.048(7)
C19 0.107(7) 0.079(6) 0.069(6) -0.013(5) 0.059(6) -0.026(6)
C20 0.095(7) 0.076(6) 0.086(6) -0.014(5) 0.060(6) -0.042(5)
C21 0.106(7) 0.059(5) 0.067(5) -0.012(4) 0.049(5) -0.029(5)
C22 0.120(9) 0.072(6) 0.073(6) -0.013(5) 0.052(6) -0.032(6)
C23 0.106(8) 0.089(7) 0.081(7) -0.006(6) 0.053(6) -0.032(6)
C24 0.099(8) 0.144(11) 0.097(8) -0.018(8) 0.057(7) -0.050(8)
C25 0.119(9) 0.120(9) 0.087(7) -0.031(7) 0.068(7) -0.046(8)
C26 0.184(13) 0.119(10) 0.070(7) -0.005(7) 0.036(8) -0.078(10)
C27 0.142(12) 0.109(11) 0.148(13) 0.007(10) 0.009(10) -0.020(9)
C28 0.136(10) 0.112(10) 0.095(8) 0.011(7) 0.025(7) -0.057(8)
C29 0.093(6) 0.058(5) 0.056(5) -0.002(4) 0.021(5) -0.012(5)
C30 0.076(6) 0.040(4) 0.055(5) 0.003(4) 0.024(4) -0.003(4)
C31 0.068(5) 0.043(4) 0.059(5) 0.004(4) 0.025(4) 0.000(4)
C32 0.070(5) 0.035(4) 0.049(4) 0.003(3) 0.021(4) 0.001(3)
C33 0.068(5) 0.024(3) 0.064(5) 0.001(3) 0.028(4) 0.000(3)
C34 0.067(5) 0.047(4) 0.065(5) -0.008(4) 0.029(4) -0.010(4)
C35 0.075(6) 0.051(5) 0.068(5) -0.005(4) 0.034(5) -0.006(4)
C36 0.075(5) 0.044(4) 0.055(5) -0.005(3) 0.027(4) -0.001(4)
C37 0.066(5) 0.047(4) 0.059(5) -0.010(4) 0.018(4) 0.000(4)
C38 0.070(5) 0.041(4) 0.063(5) -0.007(4) 0.030(4) 0.007(4)
C39 0.088(6) 0.067(6) 0.074(6) -0.022(5) 0.038(5) -0.002(5)
C40 0.110(8) 0.087(8) 0.126(9) -0.049(7) 0.051(7) -0.001(6)
C41 0.102(8) 0.112(9) 0.076(7) -0.024(6) 0.039(6) -0.004(6)
C42 0.109(7) 0.060(5) 0.072(6) -0.021(5) 0.019(5) -0.012(5)
C43 0.080(6) 0.047(5) 0.075(6) -0.016(4) 0.038(5) -0.005(4)
C44 0.081(6) 0.043(4) 0.087(6) -0.015(4) 0.043(5) -0.011(4)
C45 0.061(5) 0.037(4) 0.066(5) -0.008(4) 0.030(4) -0.003(3)
C46 0.064(5) 0.035(4) 0.084(6) -0.006(4) 0.039(4) -0.010(3)
C47 0.076(6) 0.051(5) 0.090(7) 0.001(5) 0.037(5) -0.002(4)
C48 0.077(6) 0.050(5) 0.111(8) 0.003(6) 0.039(6) -0.005(4)
C49 0.064(5) 0.066(6) 0.094(7) 0.020(5) 0.034(5) -0.001(4)
C50 0.066(5) 0.078(6) 0.081(6) -0.002(5) 0.038(5) -0.012(5)
C51 0.074(5) 0.044(4) 0.074(6) 0.005(4) 0.037(5) -0.008(4)
C52 0.089(7) 0.092(8) 0.106(8) 0.030(6) 0.037(6) -0.005(6)
C53 0.143(12) 0.205(17) 0.177(15) 0.112(13) 0.077(11) 0.086(12)
C54 0.122(10) 0.156(12) 0.123(10) 0.049(9) 0.066(8) 0.017(9)
N1 0.085(5) 0.057(4) 0.054(4) -0.016(3) 0.035(4) -0.020(4)
N2 0.089(5) 0.062(4) 0.060(4) -0.013(3) 0.045(4) -0.018(4)
N3 0.072(4) 0.038(3) 0.045(3) -0.006(3) 0.025(3) -0.009(3)
N4 0.076(4) 0.038(3) 0.048(4) -0.007(3) 0.024(3) -0.007(3)
N5 0.066(4) 0.038(3) 0.055(4) -0.011(3) 0.029(3) -0.005(3)
N6 0.074(4) 0.039(3) 0.061(4) -0.017(3) 0.029(3) -0.010(3)
O1 0.075(4) 0.047(3) 0.057(3) -0.007(2) 0.026(3) -0.002(3)
O2 0.081(4) 0.049(3) 0.090(4) -0.012(3) 0.045(3) -0.010(3)
B1 0.090(7) 0.051(5) 0.050(5) -0.013(4) 0.033(5) -0.008(5)
C55 0.132(10) 0.091(8) 0.133(10) -0.038(7) 0.080(9) -0.033(7)

loop_
_atom_type_symbol
_atom_type_description
_atom_type_scat_dispersion_real
_atom_type_scat_dispersion_imag
_atom_type_scat_source
C C 0.0033 0.0016 'International Tables Vol C Tables 4.2.6.8 and 6.1.1.4'
H H 0.0000 0.0000 'International Tables Vol C Tables 4.2.6.8 and 6.1.1.4'
B B 0.0013 0.0007 'International Tables Vol C Tables 4.2.6.8 and 6.1.1.4'
N N 0.0061 0.0033 'International Tables Vol C Tables 4.2.6.8 and 6.1.1.4'
O O 0.0106 0.0060 'International Tables Vol C Tables 4.2.6.8 and 6.1.1.4'
Cl Cl 0.1484 0.1585 'International Tables Vol C Tables 4.2.6.8 and 6.1.1.4'
Zn Zn 0.2839 1.4301 'International Tables Vol C Tables 4.2.6.8 and 6.1.1.4'

loop_
_geom_angle_atom_site_label_1
_geom_angle_atom_site_label_2
_geom_angle_atom_site_label_3
_geom_angle
_geom_angle_site_symmetry_1
_geom_angle_site_symmetry_3
O1 Zn1 N5 132.2(2) . .
O1 Zn1 N1 131.2(2) . .
N5 Zn1 N1 96.3(2) . .
O1 Zn1 O2 78.6(2) . .
N5 Zn1 O2 95.6(2) . .
N1 Zn1 O2 94.7(3) . .
O1 Zn1 N3 95.4(2) . .
N5 Zn1 N3 92.2(2) . .
N1 Zn1 N3 85.5(3) . .
O2 Zn1 N3 172.1(2) . .
O1 C1 C2 121.8(7) . .
O1 C1 C6 118.7(7) . .
C2 C1 C6 119.4(8) . .
C3 C2 C1 120.7(9) . .
C2 C3 C4 120.5(9) . .
C2 C3 C11 122.0(9) . .
C4 C3 C11 117.5(9) . .
C5 C4 C3 124.0(9) . .
C4 C5 C6 115.9(8) . .
C4 C5 C7 124.2(10) . .
C6 C5 C7 119.9(9) . .
O2 C6 C1 115.9(7) . .
O2 C6 C5 124.9(8) . .
C1 C6 C5 119.2(8) . .
C5 C7 C9 111.3(9) . .
C5 C7 C8 112.0(10) . .
C9 C7 C8 108.0(10) . .
C5 C7 C10 109.6(8) . .
C9 C7 C10 107.6(10) . .
C8 C7 C10 108.2(10) . .
C12 C11 C3 122.0(7) . .
C12 C11 C3 122.0(7) . 2_656
C3 C11 C3 115.9(13) . 2_656
C11 C12 C13 131.6(5) . 2_656
C11 C12 C13 131.6(5) . .
C13 C12 C13 96.7(10) 2_656 .
C14 C13 C12 100.5(8) . .
C14 C13 C15 105.5(9) . 2_656
C12 C13 C15 100.0(7) . 2_656
C13 C14 C15 105.8(9) . .
C14 C15 C13 103.3(9) . 2_656
N2 C17 C18 106.9(9) . .
N2 C17 C16 123.8(10) . .
C18 C17 C16 129.3(9) . .
C19 C18 C17 107.6(8) . .
N1 C19 C18 109.1(9) . .
N1 C19 C20 121.6(7) . .
C18 C19 C20 129.2(8) . .
C25 C20 C21 117.6(9) . .
C25 C20 C19 120.8(9) . .
C21 C20 C19 121.5(9) . .
C20 C21 C22 119.3(10) . .
C23 C22 C21 124.7(10) . .
C22 C23 C24 115.7(10) . .
C22 C23 C26 125.6(11) . .
C24 C23 C26 118.6(11) . .
C23 C24 C25 121.8(11) . .
C20 C25 C24 120.7(10) . .
C27 C26 C28 116.5(11) . .
C27 C26 C23 116.1(10) . .
C28 C26 C23 107.0(11) . .
N4 C30 C31 107.4(7) . .
N4 C30 C29 122.9(7) . .
C31 C30 C29 129.7(8) . .
C30 C31 C32 106.8(7) . .
N3 C32 C31 110.0(6) . .
N3 C32 C33 123.5(6) . .
C31 C32 C33 126.4(7) . .
C34 C33 C38 117.3(7) . .
C34 C33 C32 119.7(7) . .
C38 C33 C32 122.7(7) . .
C35 C34 C33 122.2(7) . .
C34 C35 C36 120.7(8) . .
C35 C36 C37 117.8(7) . .
C35 C36 C39 122.1(8) . .
C37 C36 C39 120.1(7) . .
C38 C37 C36 120.8(8) . .
C37 C38 C33 121.1(8) . .
C40 C39 C41 111.5(9) . .
C40 C39 C36 111.9(8) . .
C41 C39 C36 109.6(7) . .
C44 C43 N6 107.1(7) . .
C44 C43 C42 130.3(8) . .
N6 C43 C42 122.6(8) . .
C43 C44 C45 108.0(7) . .
N5 C45 C44 108.2(7) . .
N5 C45 C46 123.7(6) . .
C44 C45 C46 128.1(7) . .
C47 C46 C51 117.0(8) . .
C47 C46 C45 119.3(8) . .
C51 C46 C45 123.6(7) . .
C48 C47 C46 120.8(9) . .
C47 C48 C49 123.1(9) . .
C48 C49 C50 116.9(9) . .
C48 C49 C52 125.0(9) . .
C50 C49 C52 118.1(10) . .
C51 C50 C49 120.8(9) . .
C50 C51 C46 121.4(8) . .
C54 C52 C49 111.1(9) . .
C54 C52 C53 109.9(10) . .
C49 C52 C53 111.2(11) . .
C19 N1 N2 107.4(6) . .
C19 N1 Zn1 138.9(6) . .
N2 N1 Zn1 112.9(5) . .
C17 N2 N1 109.0(8) . .
C17 N2 B1 130.0(8) . .
N1 N2 B1 120.9(6) . .
C32 N3 N4 105.0(6) . .
C32 N3 Zn1 141.6(5) . .
N4 N3 Zn1 111.1(4) . .
C30 N4 N3 110.7(6) . .
C30 N4 B1 129.6(7) . .
N3 N4 B1 119.5(6) . .
C45 N5 N6 107.0(6) . .
C45 N5 Zn1 139.3(5) . .
N6 N5 Zn1 113.6(4) . .
C43 N6 N5 109.7(6) . .
C43 N6 B1 129.5(7) . .
N5 N6 B1 120.8(6) . .
C1 O1 Zn1 116.7(5) . .
C6 O2 Zn1 109.0(5) . .
N6 B1 N2 110.2(7) . .
N6 B1 N4 108.4(6) . .
N2 B1 N4 110.4(6) . .
Cl1 C55 Cl2 115.1(7) . .

loop_
_geom_bond_atom_site_label_1
_geom_bond_atom_site_label_2
_geom_bond_distance
_geom_bond_site_symmetry_2
Zn1 O1 1.938(5) .
Zn1 N5 2.038(6) .
Zn1 N1 2.048(6) .
Zn1 O2 2.199(6) .
Zn1 N3 2.201(6) .
Cl1 C55 1.709(11) .
Cl2 C55 1.716(12) .
C1 O1 1.261(9) .
C1 C2 1.416(11) .
C1 C6 1.461(12) .
C2 C3 1.351(12) .
C3 C4 1.409(13) .
C3 C11 1.500(13) .
C4 C5 1.393(13) .
C5 C6 1.466(13) .
C5 C7 1.525(13) .
C6 O2 1.281(10) .
C7 C9 1.535(16) .
C7 C8 1.538(15) .
C7 C10 1.549(14) .
C11 C12 1.343(19) .
C11 C3 1.500(13) 2_656
C12 C13 1.530(13) 2_656
C12 C13 1.530(12) .
C13 C14 1.520(14) .
C13 C15 1.544(15) 2_656
C14 C15 1.518(15) .
C15 C13 1.544(15) 2_656
C16 C17 1.482(14) .
C17 N2 1.352(11) .
C17 C18 1.382(14) .
C18 C19 1.364(13) .
C19 N1 1.339(11) .
C19 C20 1.488(13) .
C20 C25 1.358(14) .
C20 C21 1.376(12) .
C21 C22 1.384(13) .
C22 C23 1.324(14) .
C23 C24 1.371(15) .
C23 C26 1.554(15) .
C24 C25 1.397(14) .
C26 C27 1.427(16) .
C26 C28 1.534(18) .
C29 C30 1.507(11) .
C30 N4 1.353(10) .
C30 C31 1.360(11) .
C31 C32 1.386(10) .
C32 N3 1.354(9) .
C32 C33 1.466(10) .
C33 C34 1.388(10) .
C33 C38 1.389(11) .
C34 C35 1.374(11) .
C35 C36 1.391(11) .
C36 C37 1.398(11) .
C36 C39 1.529(11) .
C37 C38 1.389(10) .
C39 C40 1.506(13) .
C39 C41 1.516(13) .
C42 C43 1.507(12) .
C43 C44 1.354(12) .
C43 N6 1.357(9) .
C44 C45 1.404(11) .
C45 N5 1.338(9) .
C45 C46 1.452(11) .
C46 C47 1.401(11) .
C46 C51 1.410(11) .
C47 C48 1.361(13) .
C48 C49 1.373(13) .
C49 C50 1.419(13) .
C49 C52 1.528(13) .
C50 C51 1.366(12) .
C52 C54 1.502(15) .
C52 C53 1.558(18) .
N1 N2 1.375(9) .
N2 B1 1.547(12) .
N3 N4 1.375(8) .
N4 B1 1.558(11) .
N5 N6 1.381(8) .
N6 B1 1.534(11) .
